data_7212194
loop_
_publ_author_name
'Chen, Man-Sheng'
'Bai, Zheng-Shuai'
'Okamura, Taka-aki'
'Su, Zhi'
'Chen, Shui-Sheng'
'Sun, Wei-Yin'
'Ueyama, Norikazu'

_publ_section_title
;
 Metal--organic frameworks with pyridyl- and carboxylate-containing
 ligands: syntheses, structures and properties
;
_journal_issue 6
_journal_name_full CrystEngComm
_journal_page_first 1935
_journal_paper_doi 10.1039/b921850e
_journal_volume 12
_journal_year 2010
_chemical_formula_moiety 'C18.50 H18.50 Mn N3.50 O6.50'
_chemical_formula_sum 'C18.5 H18.5 Mn N3.5 O6.5'
_chemical_formula_weight 448.81
_chemical_name_systematic
;
Mn(M4)(dmf)]-1/2(DMF)
;
_space_group_IT_number 60
_symmetry_cell_setting orthorhombic
_symmetry_Int_Tables_number 60
_symmetry_space_group_name_Hall '-P 2n 2ab'
_symmetry_space_group_name_H-M 'P b c n'
_atom_sites_solution_hydrogens geom
_atom_sites_solution_primary direct
_atom_sites_solution_secondary difmap
_audit_creation_date 2008-05-18
_audit_creation_method SHELXL-97
_cell_angle_alpha 90.00
_cell_angle_beta 90.00
_cell_angle_gamma 90.00
_cell_formula_units_Z 8
_cell_length_a 18.733(2)
_cell_length_b 10.2319(14)
_cell_length_c 20.283(3)
_cell_measurement_reflns_used 14389
_cell_measurement_temperature 200
_cell_measurement_theta_max 27.5
_cell_measurement_theta_min 3.0
_cell_volume 3887.7(9)
_computing_structure_refinement 'SHELXL-97 (Sheldrick, 1997)'
_computing_structure_solution 'SIR92 (Altomare et al., 1994)'
_diffrn_ambient_temperature 200
_diffrn_detector_area_resol_mean 10.00
_diffrn_measured_fraction_theta_full 0.997
_diffrn_measured_fraction_theta_max 0.997
_diffrn_measurement_device_type 'Rigaku RAXIS-RAPID'
_diffrn_measurement_method \w
_diffrn_radiation_monochromator graphite
_diffrn_radiation_source 'fine-focus sealed tube'
_diffrn_radiation_type MoK\a
_diffrn_radiation_wavelength 0.71075
_diffrn_reflns_av_R_equivalents 0.0950
_diffrn_reflns_av_sigmaI/netI 0.0487
_diffrn_reflns_limit_h_max 24
_diffrn_reflns_limit_h_min -24
_diffrn_reflns_limit_k_max 13
_diffrn_reflns_limit_k_min -13
_diffrn_reflns_limit_l_max 26
_diffrn_reflns_limit_l_min -26
_diffrn_reflns_number 33949
_diffrn_reflns_theta_full 27.48
_diffrn_reflns_theta_max 27.48
_diffrn_reflns_theta_min 3.03
_exptl_absorpt_coefficient_mu 0.725
_exptl_absorpt_correction_T_max 0.9310
_exptl_absorpt_correction_T_min 0.9310
_exptl_absorpt_correction_type multi-scan
_exptl_absorpt_process_details
;
Higashi, T. (1995). Program for Absorption Correction.
Rigaku Corporation, Tokyo, Japan.
;
_exptl_crystal_colour light-brown
_exptl_crystal_density_diffrn 1.534
_exptl_crystal_density_method 'not measured'
_exptl_crystal_description column
_exptl_crystal_F_000 1848
_exptl_crystal_size_max 0.10
_exptl_crystal_size_mid 0.10
_exptl_crystal_size_min 0.10
_refine_diff_density_max 0.326
_refine_diff_density_min -0.373
_refine_diff_density_rms 0.065
_refine_ls_extinction_method none
_refine_ls_goodness_of_fit_ref 1.018
_refine_ls_hydrogen_treatment constr
_refine_ls_matrix_type full
_refine_ls_number_parameters 315
_refine_ls_number_reflns 4456
_refine_ls_number_restraints 0
_refine_ls_restrained_S_all 1.018
_refine_ls_R_factor_all 0.0731
_refine_ls_R_factor_gt 0.0463
_refine_ls_shift/su_max 0.000
_refine_ls_shift/su_mean 0.000
_refine_ls_structure_factor_coef Fsqd
_refine_ls_weighting_details 'calc w=1/[\s^2^(Fo^2^)+(0.0447P)^2^+2.8623P] where P=(Fo^2^+2Fc^2^)/3'
_refine_ls_weighting_scheme calc
_refine_ls_wR_factor_gt 0.0987
_refine_ls_wR_factor_ref 0.1091
_reflns_number_gt 3237
_reflns_number_total 4456
_reflns_threshold_expression I>2\s(I)
_cod_data_source_file b921850e.txt
_cod_data_source_block 1
_cod_original_cell_volume 3887.6(9)
_cod_original_formula_sum 'C18.50 H18.50 Mn N3.50 O6.50'
_cod_database_code 7212194

loop_
_symmetry_equiv_pos_as_xyz
'x, y, z'
'-x+1/2, y+1/2, z'
'x, -y, z+1/2'
'-x+1/2, -y+1/2, z+1/2'
'-x, -y, -z'
'x-1/2, -y-1/2, -z'
'-x, y, -z-1/2'
'x-1/2, y-1/2, -z-1/2'

loop_
_atom_site_label
_atom_site_type_symbol
_atom_site_fract_x
_atom_site_fract_y
_atom_site_fract_z
_atom_site_U_iso_or_equiv
_atom_site_adp_type
_atom_site_occupancy
_atom_site_symmetry_multiplicity
_atom_site_calc_flag
_atom_site_refinement_flags
Mn1 Mn 0.550307(19) 0.33685(3) 0.448934(18) 0.02172(12) Uani 1 1 d .
O1 O 0.22573(12) 0.4531(3) 0.27872(12) 0.0759(9) Uani 1 1 d .
O2 O 0.63085(12) 0.2847(2) 0.52593(11) 0.0457(5) Uani 1 1 d .
O4 O 0.5000 0.0127(5) 0.2500 0.1049(16) Uani 1 2 d S
O31 O 0.11814(9) 0.70638(16) 0.11916(9) 0.0273(4) Uani 1 1 d .
O32 O 0.03333(9) 0.61860(16) 0.05867(9) 0.0281(4) Uani 1 1 d .
O51 O 0.10354(10) 0.01202(17) 0.07422(10) 0.0350(5) Uani 1 1 d .
O52 O 0.02433(10) 0.13957(18) 0.02535(9) 0.0359(5) Uani 1 1 d .
N1 N 0.26829(11) 0.3232(2) 0.19679(11) 0.0286(5) Uani 1 1 d .
H1 H 0.3036 0.2734 0.1832 0.034 Uiso 1 1 calc R
N2 N 0.67409(14) 0.0814(3) 0.54813(13) 0.0448(6) Uani 1 1 d .
N4 N 0.5000 -0.2027(6) 0.2500 0.107(2) Uani 1 2 d S
N11 N 0.46347(11) 0.3611(2) 0.37204(11) 0.0291(5) Uani 1 1 d .
C1 C 0.20586(12) 0.3361(2) 0.15706(12) 0.0255(5) Uani 1 1 d .
C2 C 0.17671(13) 0.4592(2) 0.14632(12) 0.0251(5) Uani 1 1 d .
H2 H 0.1981 0.5339 0.1659 0.030 Uiso 1 1 calc R
C3 C 0.11670(12) 0.4735(2) 0.10719(12) 0.0224(5) Uani 1 1 d .
C4 C 0.08592(13) 0.3642(2) 0.07823(12) 0.0223(5) Uani 1 1 d .
H3 H 0.0453 0.3740 0.0507 0.027 Uiso 1 1 calc R
C5 C 0.11409(13) 0.2413(2) 0.08928(12) 0.0228(5) Uani 1 1 d .
C6 C 0.17437(13) 0.2268(2) 0.12871(12) 0.0248(5) Uani 1 1 d .
H4 H 0.1939 0.1424 0.1362 0.030 Uiso 1 1 calc R
C11 C 0.27385(15) 0.3872(3) 0.25546(14) 0.0401(7) Uani 1 1 d .
C12 C 0.45070(15) 0.2722(3) 0.32542(14) 0.0393(7) Uani 1 1 d .
H5 H 0.4841 0.2032 0.3198 0.047 Uiso 1 1 calc R
C13 C 0.39140(15) 0.2754(3) 0.28482(14) 0.0404(7) Uani 1 1 d .
H6 H 0.3842 0.2095 0.2525 0.048 Uiso 1 1 calc R
C14 C 0.34309(14) 0.3753(3) 0.29210(13) 0.0332(6) Uani 1 1 d .
C15 C 0.35694(16) 0.4695(3) 0.33923(16) 0.0468(8) Uani 1 1 d .
H7 H 0.3252 0.5409 0.3451 0.056 Uiso 1 1 calc R
C16 C 0.41732(16) 0.4586(3) 0.37757(15) 0.0411(7) Uani 1 1 d .
H8 H 0.4263 0.5243 0.4096 0.049 Uiso 1 1 calc R
C21 C 0.6235(2) 0.1705(4) 0.55008(18) 0.0380(11) Uani 0.792(7) 1 d P
H9 H 0.5794 0.1487 0.5704 0.046 Uiso 0.792(7) 1 calc PR
C21B C 0.6818(10) 0.2179(18) 0.5158(8) 0.056(5) Uani 0.208(7) 1 d P
H9B H 0.7222 0.2449 0.4910 0.067 Uiso 0.208(7) 1 calc PR
C22 C 0.7410(2) 0.1044(6) 0.5184(3) 0.0629(15) Uani 0.792(7) 1 d P
H10 H 0.7362 0.1728 0.4849 0.076 Uiso 0.792(7) 1 calc PR
H11 H 0.7581 0.0238 0.4977 0.076 Uiso 0.792(7) 1 calc PR
H12 H 0.7753 0.1325 0.5521 0.076 Uiso 0.792(7) 1 calc PR
C22B C 0.6249(14) 0.038(2) 0.5805(10) 0.082(8) Uani 0.208(7) 1 d P
H10B H 0.5855 0.1005 0.5811 0.098 Uiso 0.208(7) 1 calc PR
H11B H 0.6411 0.0213 0.6258 0.098 Uiso 0.208(7) 1 calc PR
H12B H 0.6086 -0.0447 0.5609 0.098 Uiso 0.208(7) 1 calc PR
C23 C 0.6595(3) -0.0493(5) 0.5782(2) 0.0572(14) Uani 0.792(7) 1 d P
H13 H 0.6092 -0.0541 0.5915 0.069 Uiso 0.792(7) 1 calc PR
H14 H 0.6900 -0.0614 0.6170 0.069 Uiso 0.792(7) 1 calc PR
H15 H 0.6696 -0.1180 0.5459 0.069 Uiso 0.792(7) 1 calc PR
C23B C 0.7377(14) -0.008(3) 0.5252(14) 0.105(10) Uani 0.208(7) 1 d P
H13B H 0.7334 -0.0940 0.5460 0.126 Uiso 0.208(7) 1 calc PR
H14B H 0.7830 0.0324 0.5382 0.126 Uiso 0.208(7) 1 calc PR
H15B H 0.7362 -0.0176 0.4771 0.126 Uiso 0.208(7) 1 calc PR
C31 C 0.08722(13) 0.6075(2) 0.09490(12) 0.0233(5) Uani 1 1 d .
C41 C 0.4637(4) -0.0808(7) 0.2689(5) 0.069(2) Uani 0.50 1 d P
H16 H 0.4196 -0.0749 0.2919 0.082 Uiso 0.50 1 calc PR
C42 C 0.5586(6) -0.2076(12) 0.2196(5) 0.085(3) Uani 0.50 1 d P
H17 H 0.5792 -0.1197 0.2168 0.102 Uiso 0.50 1 calc PR
H18 H 0.5507 -0.2417 0.1750 0.102 Uiso 0.50 1 calc PR
H19 H 0.5916 -0.2653 0.2433 0.102 Uiso 0.50 1 calc PR
C43 C 0.4607(9) -0.3161(15) 0.2645(11) 0.215(13) Uani 0.50 1 d P
H20 H 0.4756 -0.3505 0.3074 0.258 Uiso 0.50 1 calc PR
H21 H 0.4693 -0.3819 0.2303 0.258 Uiso 0.50 1 calc PR
H22 H 0.4097 -0.2948 0.2658 0.258 Uiso 0.50 1 calc PR
C51 C 0.07842(13) 0.1228(2) 0.06030(12) 0.0240(5) Uani 1 1 d .

loop_
_atom_site_aniso_label
_atom_site_aniso_U_11
_atom_site_aniso_U_22
_atom_site_aniso_U_33
_atom_site_aniso_U_23
_atom_site_aniso_U_13
_atom_site_aniso_U_12
Mn1 0.0231(2) 0.01786(19) 0.0242(2) -0.00006(15) -0.00055(16) 0.00050(14)
O1 0.0425(13) 0.136(2) 0.0496(14) -0.0464(16) -0.0186(11) 0.0444(15)
O2 0.0538(14) 0.0415(12) 0.0417(12) -0.0041(10) -0.0177(11) 0.0134(11)
O4 0.138(5) 0.078(3) 0.098(4) 0.000 0.009(3) 0.000
O31 0.0296(9) 0.0190(8) 0.0332(10) -0.0039(7) -0.0051(8) 0.0004(7)
O32 0.0291(9) 0.0205(8) 0.0348(10) -0.0010(8) -0.0078(8) 0.0030(7)
O51 0.0343(10) 0.0178(9) 0.0529(12) -0.0032(8) -0.0061(9) 0.0008(8)
O52 0.0392(11) 0.0304(10) 0.0380(11) -0.0004(8) -0.0174(9) -0.0081(8)
N1 0.0208(10) 0.0342(12) 0.0309(12) -0.0067(10) -0.0069(9) 0.0075(9)
N2 0.0455(15) 0.0438(15) 0.0452(16) 0.0017(13) -0.0131(13) 0.0089(13)
N4 0.172(8) 0.071(4) 0.079(5) 0.000 -0.038(5) 0.000
N11 0.0293(12) 0.0306(12) 0.0275(11) -0.0021(9) -0.0055(9) 0.0032(9)
C1 0.0191(11) 0.0299(13) 0.0276(13) -0.0012(11) -0.0045(10) 0.0022(10)
C2 0.0237(13) 0.0231(12) 0.0284(13) -0.0068(10) -0.0024(10) -0.0033(10)
C3 0.0234(12) 0.0189(11) 0.0249(13) -0.0003(10) 0.0011(10) -0.0003(10)
C4 0.0213(12) 0.0221(12) 0.0235(12) 0.0003(10) -0.0025(10) -0.0010(10)
C5 0.0234(12) 0.0190(11) 0.0260(13) -0.0012(10) -0.0008(10) -0.0012(10)
C6 0.0260(13) 0.0202(12) 0.0281(13) -0.0014(10) -0.0018(10) 0.0040(10)
C11 0.0291(14) 0.0589(19) 0.0325(15) -0.0127(14) -0.0068(12) 0.0121(14)
C12 0.0376(16) 0.0440(17) 0.0364(16) -0.0118(14) -0.0097(13) 0.0141(14)
C13 0.0376(16) 0.0478(18) 0.0358(16) -0.0165(14) -0.0116(13) 0.0114(14)
C14 0.0271(13) 0.0451(16) 0.0274(14) -0.0060(12) -0.0046(11) 0.0065(12)
C15 0.0424(17) 0.0463(18) 0.0518(19) -0.0165(16) -0.0176(15) 0.0157(14)
C16 0.0432(17) 0.0369(16) 0.0431(17) -0.0149(13) -0.0190(14) 0.0115(14)
C21 0.0340(19) 0.048(2) 0.032(2) 0.0005(18) -0.0018(16) 0.0037(17)
C21B 0.064(12) 0.066(12) 0.038(9) -0.011(8) -0.002(8) -0.011(10)
C22 0.039(3) 0.083(4) 0.067(3) 0.014(3) 0.000(2) 0.009(3)
C22B 0.12(2) 0.074(17) 0.051(12) 0.013(11) -0.004(13) -0.050(15)
C23 0.075(3) 0.036(3) 0.060(3) 0.010(2) -0.025(3) -0.007(2)
C23B 0.084(17) 0.12(2) 0.11(2) 0.002(19) -0.015(15) 0.051(18)
C31 0.0244(12) 0.0202(12) 0.0253(13) 0.0008(10) 0.0028(10) 0.0003(10)
C41 0.050(4) 0.044(4) 0.113(7) 0.020(4) -0.003(4) -0.009(3)
C42 0.091(8) 0.102(8) 0.063(6) -0.012(6) 0.012(5) 0.000(6)
C43 0.22(2) 0.128(12) 0.30(3) 0.123(17) -0.15(2) -0.055(12)
C51 0.0264(12) 0.0216(12) 0.0242(13) -0.0010(10) 0.0011(10) -0.0030(10)

loop_
_atom_type_symbol
_atom_type_description
_atom_type_scat_dispersion_real
_atom_type_scat_dispersion_imag
_atom_type_scat_source
Mn Mn 0.3368 0.7283 'International Tables Vol C Tables 4.2.6.8 and 6.1.1.4'
O O 0.0106 0.0060 'International Tables Vol C Tables 4.2.6.8 and 6.1.1.4'
N N 0.0061 0.0033 'International Tables Vol C Tables 4.2.6.8 and 6.1.1.4'
C C 0.0033 0.0016 'International Tables Vol C Tables 4.2.6.8 and 6.1.1.4'
H H 0.0000 0.0000 'International Tables Vol C Tables 4.2.6.8 and 6.1.1.4'

loop_
_geom_angle_atom_site_label_1
_geom_angle_atom_site_label_2
_geom_angle_atom_site_label_3
_geom_angle
_geom_angle_site_symmetry_1
_geom_angle_site_symmetry_3
O52 Mn1 O51 112.47(7) 4 8_666
O52 Mn1 O2 87.78(9) 4 .
O51 Mn1 O2 92.25(8) 8_666 .
O52 Mn1 O32 94.02(7) 4 8_656
O51 Mn1 O32 153.22(7) 8_666 8_656
O2 Mn1 O32 84.66(7) . 8_656
O52 Mn1 N11 91.00(8) 4 .
O51 Mn1 N11 95.35(8) 8_666 .
O2 Mn1 N11 172.18(8) . .
O32 Mn1 N11 87.72(7) 8_656 .
O52 Mn1 O31 151.16(7) 4 8_656
O51 Mn1 O31 95.65(7) 8_666 8_656
O2 Mn1 O31 84.74(7) . 8_656
O32 Mn1 O31 57.60(6) 8_656 8_656
N11 Mn1 O31 92.68(7) . 8_656
O52 Mn1 C31 122.16(7) 4 8_656
O51 Mn1 C31 124.45(8) 8_666 8_656
O2 Mn1 C31 81.04(8) . 8_656
O32 Mn1 C31 28.79(7) 8_656 8_656
N11 Mn1 C31 93.11(8) . 8_656
O31 Mn1 C31 29.08(7) 8_656 8_656
C21B O2 C21 68.1(9) . .
C21B O2 Mn1 123.9(8) . .
C21 O2 Mn1 114.4(2) . .
C31 O31 Mn1 88.71(14) . 8_566
C31 O32 Mn1 90.91(14) . 8_566
C51 O51 Mn1 122.64(16) . 8_556
C51 O52 Mn1 167.07(19) . 4_554
C11 N1 C1 120.8(2) . .
C11 N1 H1 119.6 . .
C1 N1 H1 119.6 . .
C22B N2 C21 72.2(14) . .
C22B N2 C22 164.7(14) . .
C21 N2 C22 122.5(4) . .
C22B N2 C23 46.5(13) . .
C21 N2 C23 118.4(4) . .
C22 N2 C23 119.1(4) . .
C22B N2 C21B 129.2(15) . .
C21 N2 C21B 57.0(8) . .
C22 N2 C21B 65.5(8) . .
C23 N2 C21B 174.8(8) . .
C22B N2 C23B 121.3(17) . .
C21 N2 C23B 163.3(11) . .
C22 N2 C23B 45.3(12) . .
C23 N2 C23B 74.9(12) . .
C21B N2 C23B 109.1(14) . .
C42 N4 C43 121.7(13) . .
C42 N4 C41 124.3(8) . .
C43 N4 C41 113.8(9) . .
C16 N11 C12 117.2(2) . .
C16 N11 Mn1 119.50(17) . .
C12 N11 Mn1 122.82(18) . .
C6 C1 C2 119.9(2) . .
C6 C1 N1 120.5(2) . .
C2 C1 N1 119.6(2) . .
C3 C2 C1 120.3(2) . .
C3 C2 H2 119.8 . .
C1 C2 H2 119.8 . .
C2 C3 C4 119.7(2) . .
C2 C3 C31 119.4(2) . .
C4 C3 C31 120.9(2) . .
C5 C4 C3 120.4(2) . .
C5 C4 H3 119.8 . .
C3 C4 H3 119.8 . .
C4 C5 C6 120.0(2) . .
C4 C5 C51 120.0(2) . .
C6 C5 C51 119.9(2) . .
C1 C6 C5 119.8(2) . .
C1 C6 H4 120.1 . .
C5 C6 H4 120.1 . .
O1 C11 N1 123.1(2) . .
O1 C11 C14 119.5(3) . .
N1 C11 C14 117.4(2) . .
N11 C12 C13 123.4(3) . .
N11 C12 H5 118.3 . .
C13 C12 H5 118.3 . .
C14 C13 C12 118.8(3) . .
C14 C13 H6 120.6 . .
C12 C13 H6 120.6 . .
C13 C14 C15 118.0(2) . .
C13 C14 C11 125.3(3) . .
C15 C14 C11 116.6(2) . .
C16 C15 C14 119.2(3) . .
C16 C15 H7 120.4 . .
C14 C15 H7 120.4 . .
N11 C16 C15 123.3(3) . .
N11 C16 H8 118.4 . .
C15 C16 H8 118.4 . .
O2 C21 N2 123.0(3) . .
O2 C21 H9 118.5 . .
N2 C21 H9 118.5 . .
O2 C21B N2 111.7(13) . .
O2 C21B H9B 124.1 . .
N2 C21B H9B 124.1 . .
N2 C22 H10 109.5 . .
N2 C22 H11 109.5 . .
H10 C22 H11 109.5 . .
N2 C22 H12 109.5 . .
H10 C22 H12 109.5 . .
H11 C22 H12 109.5 . .
N2 C22B H10B 109.5 . .
N2 C22B H11B 109.5 . .
H10B C22B H11B 109.5 . .
N2 C22B H12B 109.5 . .
H10B C22B H12B 109.5 . .
H11B C22B H12B 109.5 . .
N2 C23 H13 109.5 . .
N2 C23 H14 109.5 . .
H13 C23 H14 109.5 . .
N2 C23 H15 109.5 . .
H13 C23 H15 109.5 . .
H14 C23 H15 109.5 . .
N2 C23B H13B 109.5 . .
N2 C23B H14B 109.5 . .
H13B C23B H14B 109.5 . .
N2 C23B H15B 109.5 . .
H13B C23B H15B 109.5 . .
H14B C23B H15B 109.5 . .
O32 C31 O31 121.6(2) . .
O32 C31 C3 118.5(2) . .
O31 C31 C3 119.9(2) . .
O32 C31 Mn1 60.29(12) . 8_566
O31 C31 Mn1 62.22(12) . 8_566
C3 C31 Mn1 168.31(17) . 8_566
O4 C41 N4 108.7(6) . .
O4 C41 H16 125.6 . .
N4 C41 H16 125.6 . .
N4 C42 H17 109.5 . .
N4 C42 H18 109.5 . .
H17 C42 H18 109.5 . .
N4 C42 H19 109.5 . .
H17 C42 H19 109.5 . .
H18 C42 H19 109.5 . .
N4 C43 H20 109.5 . .
N4 C43 H21 109.5 . .
H20 C43 H21 109.5 . .
N4 C43 H22 109.5 . .
H20 C43 H22 109.5 . .
H21 C43 H22 109.5 . .
O52 C51 O51 123.7(2) . .
O52 C51 C5 118.1(2) . .
O51 C51 C5 118.2(2) . .

loop_
_geom_bond_atom_site_label_1
_geom_bond_atom_site_label_2
_geom_bond_distance
_geom_bond_site_symmetry_2
Mn1 O52 2.1014(18) 4
Mn1 O51 2.1041(18) 8_666
Mn1 O2 2.236(2) .
Mn1 O32 2.2609(18) 8_656
Mn1 N11 2.267(2) .
Mn1 O31 2.3032(17) 8_656
Mn1 C31 2.603(2) 8_656
O1 C11 1.221(3) .
O2 C21B 1.19(2) .
O2 C21 1.275(4) .
O4 C41 1.234(7) .
O31 C31 1.265(3) .
O31 Mn1 2.3032(17) 8_566
O32 C31 1.254(3) .
O32 Mn1 2.2609(18) 8_566
O51 C51 1.259(3) .
O51 Mn1 2.1042(18) 8_556
O52 C51 1.248(3) .
O52 Mn1 2.1014(18) 4_554
N1 C11 1.362(3) .
N1 C1 1.426(3) .
N1 H1 0.8800 .
N2 C22B 1.22(2) .
N2 C21 1.316(4) .
N2 C22 1.411(5) .
N2 C23 1.495(5) .
N2 C21B 1.549(19) .
N2 C23B 1.57(2) .
N4 C42 1.261(11) .
N4 C43 1.405(13) .
N4 C41 1.472(9) .
N11 C16 1.325(3) .
N11 C12 1.333(3) .
C1 C6 1.389(3) .
C1 C2 1.390(3) .
C2 C3 1.384(3) .
C2 H2 0.9500 .
C3 C4 1.388(3) .
C3 C31 1.500(3) .
C4 C5 1.382(3) .
C4 H3 0.9500 .
C5 C6 1.392(3) .
C5 C51 1.504(3) .
C6 H4 0.9500 .
C11 C14 1.500(4) .
C12 C13 1.383(4) .
C12 H5 0.9500 .
C13 C14 1.373(4) .
C13 H6 0.9500 .
C14 C15 1.382(4) .
C15 C16 1.377(4) .
C15 H7 0.9500 .
C16 H8 0.9500 .
C21 H9 0.9500 .
C21B H9B 0.9500 .
C22 H10 0.9800 .
C22 H11 0.9800 .
C22 H12 0.9800 .
C22B H10B 0.9800 .
C22B H11B 0.9800 .
C22B H12B 0.9800 .
C23 H13 0.9800 .
C23 H14 0.9800 .
C23 H15 0.9800 .
C23B H13B 0.9800 .
C23B H14B 0.9800 .
C23B H15B 0.9800 .
C31 Mn1 2.603(2) 8_566
C41 H16 0.9500 .
C42 H17 0.9800 .
C42 H18 0.9800 .
C42 H19 0.9800 .
C43 H20 0.9800 .
C43 H21 0.9800 .
C43 H22 0.9800 .

loop_
_geom_torsion_atom_site_label_1
_geom_torsion_atom_site_label_2
_geom_torsion_atom_site_label_3
_geom_torsion_atom_site_label_4
_geom_torsion
_geom_torsion_site_symmetry_1
_geom_torsion_site_symmetry_4
O52 Mn1 O2 C21B 154.2(11) 4 .
O51 Mn1 O2 C21B -93.4(11) 8_666 .
O32 Mn1 O2 C21B 59.9(11) 8_656 .
O31 Mn1 O2 C21B 2.1(11) 8_656 .
C31 Mn1 O2 C21B 31.1(11) 8_656 .
O52 Mn1 O2 C21 75.1(2) 4 .
O51 Mn1 O2 C21 -172.5(2) 8_666 .
O32 Mn1 O2 C21 -19.2(2) 8_656 .
O31 Mn1 O2 C21 -77.1(2) 8_656 .
C31 Mn1 O2 C21 -48.0(2) 8_656 .
O52 Mn1 N11 C16 47.2(2) 4 .
O51 Mn1 N11 C16 -65.5(2) 8_666 .
O32 Mn1 N11 C16 141.1(2) 8_656 .
O31 Mn1 N11 C16 -161.5(2) 8_656 .
C31 Mn1 N11 C16 169.4(2) 8_656 .
O52 Mn1 N11 C12 -124.2(2) 4 .
O51 Mn1 N11 C12 123.1(2) 8_666 .
O32 Mn1 N11 C12 -30.2(2) 8_656 .
O31 Mn1 N11 C12 27.2(2) 8_656 .
C31 Mn1 N11 C12 -1.9(2) 8_656 .
C11 N1 C1 C6 -134.8(3) . .
C11 N1 C1 C2 45.7(4) . .
C6 C1 C2 C3 -0.4(4) . .
N1 C1 C2 C3 179.2(2) . .
C1 C2 C3 C4 -0.5(4) . .
C1 C2 C3 C31 -178.5(2) . .
C2 C3 C4 C5 1.2(4) . .
C31 C3 C4 C5 179.2(2) . .
C3 C4 C5 C6 -1.1(4) . .
C3 C4 C5 C51 177.2(2) . .
C2 C1 C6 C5 0.5(4) . .
N1 C1 C6 C5 -179.0(2) . .
C4 C5 C6 C1 0.3(4) . .
C51 C5 C6 C1 -178.0(2) . .
C1 N1 C11 O1 3.4(5) . .
C1 N1 C11 C14 -176.2(2) . .
C16 N11 C12 C13 -2.0(4) . .
Mn1 N11 C12 C13 169.6(2) . .
N11 C12 C13 C14 0.5(5) . .
C12 C13 C14 C15 1.1(5) . .
C12 C13 C14 C11 -175.4(3) . .
O1 C11 C14 C13 157.2(3) . .
N1 C11 C14 C13 -23.2(5) . .
O1 C11 C14 C15 -19.3(5) . .
N1 C11 C14 C15 160.3(3) . .
C13 C14 C15 C16 -1.2(5) . .
C11 C14 C15 C16 175.6(3) . .
C12 N11 C16 C15 1.9(5) . .
Mn1 N11 C16 C15 -169.9(3) . .
C14 C15 C16 N11 -0.4(5) . .
C21B O2 C21 N2 3.6(9) . .
Mn1 O2 C21 N2 122.0(3) . .
C22B N2 C21 O2 174.7(11) . .
C22 N2 C21 O2 -0.6(6) . .
C23 N2 C21 O2 179.9(3) . .
C21B N2 C21 O2 -3.0(7) . .
C23B N2 C21 O2 -40(4) . .
C21 O2 C21B N2 -2.7(7) . .
Mn1 O2 C21B N2 -108.2(10) . .
C22B N2 C21B O2 0(2) . .
C21 N2 C21B O2 2.9(7) . .
C22 N2 C21B O2 -174.8(13) . .
C23B N2 C21B O2 172.4(13) . .
Mn1 O32 C31 O31 11.0(2) 8_566 .
Mn1 O32 C31 C3 -166.69(19) 8_566 .
Mn1 O31 C31 O32 -10.8(2) 8_566 .
Mn1 O31 C31 C3 166.9(2) 8_566 .
C2 C3 C31 O32 179.2(2) . .
C4 C3 C31 O32 1.1(4) . .
C2 C3 C31 O31 1.5(4) . .
C4 C3 C31 O31 -176.6(2) . .
C2 C3 C31 Mn1 98.5(9) . 8_566
C4 C3 C31 Mn1 -79.5(9) . 8_566
O4 O4 C41 N4 0(100) 7_656 .
N4 N4 C41 O4 0.00(15) 7_656 .
C42 N4 C41 O4 0.1(10) . .
C43 N4 C41 O4 -175.3(9) . .
Mn1 O52 C51 O51 -82.9(8) 4_554 .
Mn1 O52 C51 C5 99.3(7) 4_554 .
Mn1 O51 C51 O52 -8.3(4) 8_556 .
Mn1 O51 C51 C5 169.49(16) 8_556 .
C4 C5 C51 O52 1.5(4) . .
C6 C5 C51 O52 179.8(2) . .
C4 C5 C51 O51 -176.4(2) . .
C6 C5 C51 O51 1.8(4) . .
